data_8105529
loop_
_publ_author_name
'Gou, Wei'
'Peng, Ling'
'Li, Bo'
'Yang, Qinghua'
'Cao, Lewei'

_publ_section_title
;
 Crystal structure of methyl
 4-(4-hydroxy-3-nitrophenyl)-2-methyl-5-oxo-1,4,5,6,7,8-hexahydroquinoline-3-carboxylate,
 C18H18N2O6
;
_journal_issue 1
_journal_name_full 'Zeitschrift f\"ur Kristallographie - New Crystal Structures'
_journal_page_first 29
_journal_page_last 30
_journal_paper_doi 10.1515/ncrs-2018-0078
_journal_volume 234
_journal_year 2018
_chemical_formula_moiety 'C18 H18 N2 O6'
_chemical_formula_sum 'C18 H18 N2 O6'
_chemical_formula_weight 358.34
_space_group_crystal_system monoclinic
_space_group_IT_number 14
_space_group_name_Hall '-P 2yn'
_space_group_name_H-M_alt 'P 1 21/n 1'
_atom_sites_solution_hydrogens geom
_cell_angle_alpha 90
_cell_angle_beta 93.440(4)
_cell_angle_gamma 90
_cell_formula_units_Z 4
_cell_length_a 7.4809(14)
_cell_length_b 13.082(2)
_cell_length_c 16.870(3)
_cell_measurement_temperature 296(2)
_cell_volume 1648.0(5)
_computing_cell_refinement 'SAINT v7.60A (Bruker, 2009)'
_computing_data_collection 'Bruker APEX2 (Bruker, 2008)'
_computing_data_reduction 'SAINT v7.60A (Bruker, 2009)'
_computing_molecular_graphics 'Olex2 (Dolomanov et al., 2009)'
_computing_publication_material 'Olex2 (Dolomanov et al., 2009)'
_computing_structure_refinement 'ShelXL (Sheldrick, 2015)'
_computing_structure_solution 'SHELXS-97 (Sheldrick, 2008)'
_diffrn_ambient_temperature 296.15
_diffrn_measured_fraction_theta_full 0.998
_diffrn_measured_fraction_theta_max 0.998
_diffrn_radiation_type MoK\a
_diffrn_radiation_wavelength 0.71073
_diffrn_reflns_av_R_equivalents 0.0300
_diffrn_reflns_av_unetI/netI 0.0328
_diffrn_reflns_Laue_measured_fraction_full 0.998
_diffrn_reflns_Laue_measured_fraction_max 0.998
_diffrn_reflns_limit_h_max 8
_diffrn_reflns_limit_h_min -8
_diffrn_reflns_limit_k_max 14
_diffrn_reflns_limit_k_min -15
_diffrn_reflns_limit_l_max 12
_diffrn_reflns_limit_l_min -20
_diffrn_reflns_number 8190
_diffrn_reflns_point_group_measured_fraction_full 0.998
_diffrn_reflns_point_group_measured_fraction_max 0.998
_diffrn_reflns_theta_full 25.000
_diffrn_reflns_theta_max 25.000
_diffrn_reflns_theta_min 2.419
_exptl_absorpt_coefficient_mu 0.110
_exptl_crystal_density_diffrn 1.444
_exptl_crystal_F_000 752
_exptl_crystal_size_max 0.29
_exptl_crystal_size_mid 0.25
_exptl_crystal_size_min 0.21
_refine_diff_density_max 0.199
_refine_diff_density_min -0.186
_refine_diff_density_rms 0.040
_refine_ls_extinction_coef .
_refine_ls_extinction_method none
_refine_ls_goodness_of_fit_ref 1.098
_refine_ls_hydrogen_treatment constr
_refine_ls_matrix_type full
_refine_ls_number_parameters 236
_refine_ls_number_reflns 2896
_refine_ls_number_restraints 0
_refine_ls_restrained_S_all 1.098
_refine_ls_R_factor_all 0.0599
_refine_ls_R_factor_gt 0.0433
_refine_ls_shift/su_max 0.000
_refine_ls_shift/su_mean 0.000
_refine_ls_structure_factor_coef Fsqd
_refine_ls_weighting_details 'w=1/[\s^2^(Fo^2^)+(0.0673P)^2^+0.1114P] where P=(Fo^2^+2Fc^2^)/3'
_refine_ls_weighting_scheme calc
_refine_ls_wR_factor_gt 0.1191
_refine_ls_wR_factor_ref 0.1279
_reflns_Friedel_coverage 0.000
_reflns_Friedel_fraction_full .
_reflns_Friedel_fraction_max .
_reflns_number_gt 2156
_reflns_number_total 2896
_reflns_threshold_expression 'I > 2\s(I)'
_cod_data_source_file suppl_ncrs-2018-0078_suppl.cif
_cod_data_source_block a
_cod_database_code 8105529
_shelx_space_group_comment
;
The symmetry employed for this shelxl refinement is uniquely defined
by the following loop, which should always be used as a source of
symmetry information in preference to the above space-group names.
They are only intended as comments.
;
_shelx_estimated_absorpt_t_max 0.977
_shelx_estimated_absorpt_t_min 0.969
_olex2_refinement_description
;
1. Fixed Uiso
 At 1.2 times of:
  All C(H) groups, All C(H,H) groups, All N(H) groups
 At 1.5 times of:
  All C(H,H,H) groups, All O(H) groups
2.a Ternary CH refined with riding coordinates:
 C12(H12)
2.b Secondary CH2 refined with riding coordinates:
 C9(H9A,H9B), C10(H10A,H10B), C11(H11A,H11B)
2.c Me refined with riding coordinates:
 C1(H1A,H1B,H1C)
2.d Aromatic/amide H refined with riding coordinates:
 N1(H1), C14(H14), C15(H15), C18(H18)
2.e Tetrahedral OH refined with riding coordinates:
 O5(H5)
2.f Idealised Me refined as rotating group:
 C5(H5A,H5B,H5C)
;
_olex2_submission_special_instructions 'No special instructions were received'

loop_
_space_group_symop_operation_xyz
'x, y, z'
'-x+1/2, y+1/2, -z+1/2'
'-x, -y, -z'
'x-1/2, -y-1/2, z-1/2'

loop_
_atom_site_label
_atom_site_type_symbol
_atom_site_fract_x
_atom_site_fract_y
_atom_site_fract_z
_atom_site_U_iso_or_equiv
_atom_site_adp_type
_atom_site_occupancy
_atom_site_site_symmetry_order
_atom_site_calc_flag
_atom_site_refinement_flags_posn
_atom_site_refinement_flags_adp
_atom_site_refinement_flags_occupancy
_atom_site_disorder_assembly
_atom_site_disorder_group
N1 N 0.6057(2) 0.82663(12) -0.05712(10) 0.0479(4) Uani 1 1 d . . . . .
H1 H 0.711525 0.815225 -0.072333 0.057 Uiso 1 1 calc R . . . .
N2 N -0.1011(2) 0.53064(13) 0.10915(9) 0.0478(4) Uani 1 1 d . . . . .
O1 O 0.2189(2) 0.92495(11) 0.13334(9) 0.0619(4) Uani 1 1 d . . . . .
O2 O 0.5038(2) 0.95085(13) 0.17125(10) 0.0752(5) Uani 1 1 d . . . . .
O3 O -0.2175(2) 0.59437(12) 0.11566(11) 0.0725(5) Uani 1 1 d . . . . .
O4 O -0.1270(2) 0.43930(11) 0.12108(10) 0.0660(5) Uani 1 1 d . . . . .
O5 O 0.2108(2) 0.39775(10) 0.11019(9) 0.0581(4) Uani 1 1 d . . . . .
H5 H 0.107593 0.381256 0.118097 0.087 Uiso 1 1 calc R . . . .
O6 O -0.01105(18) 0.79345(11) -0.10953(8) 0.0536(4) Uani 1 1 d . . . . .
C1 C 0.1657(4) 0.97662(19) 0.20270(14) 0.0738(7) Uani 1 1 d . . . . .
H1A H 0.037441 0.977235 0.202824 0.111 Uiso 1 1 calc R . . . .
H1B H 0.214537 0.941767 0.249174 0.111 Uiso 1 1 calc R . . . .
H1C H 0.209527 1.045607 0.202711 0.111 Uiso 1 1 calc R . . . .
C2 C 0.3945(3) 0.91688(14) 0.12343(12) 0.0479(5) Uani 1 1 d . . . . .
C3 C 0.4264(3) 0.86541(13) 0.04887(11) 0.0411(5) Uani 1 1 d . . . . .
C4 C 0.5875(3) 0.86786(13) 0.01733(13) 0.0439(5) Uani 1 1 d . . . . .
C5 C 0.7561(3) 0.91366(15) 0.05320(14) 0.0566(6) Uani 1 1 d . . . . .
H5A H 0.815800 0.864920 0.088115 0.085 Uiso 1 1 calc GR . . . .
H5B H 0.728010 0.973704 0.082718 0.085 Uiso 1 1 calc GR . . . .
H5C H 0.832895 0.931831 0.011852 0.085 Uiso 1 1 calc GR . . . .
C6 C 0.4621(3) 0.80340(13) -0.10726(12) 0.0421(5) Uani 1 1 d . . . . .
C7 C 0.2963(2) 0.79997(12) -0.07917(11) 0.0382(4) Uani 1 1 d . . . . .
C8 C 0.1413(3) 0.79080(14) -0.13306(12) 0.0435(5) Uani 1 1 d . . . . .
C9 C 0.1691(3) 0.77953(18) -0.21993(12) 0.0600(6) Uani 1 1 d . . . . .
H9A H 0.163332 0.846427 -0.244747 0.072 Uiso 1 1 calc R . . . .
H9B H 0.073252 0.738207 -0.244365 0.072 Uiso 1 1 calc R . . . .
C10 C 0.3459(3) 0.73074(17) -0.23485(13) 0.0610(6) Uani 1 1 d . . . . .
H10A H 0.362922 0.730572 -0.291398 0.073 Uiso 1 1 calc R . . . .
H10B H 0.346042 0.660380 -0.216704 0.073 Uiso 1 1 calc R . . . .
C11 C 0.4970(3) 0.78801(16) -0.19201(12) 0.0536(5) Uani 1 1 d . . . . .
H11A H 0.607542 0.750004 -0.195746 0.064 Uiso 1 1 calc R . . . .
H11B H 0.511467 0.853911 -0.217195 0.064 Uiso 1 1 calc R . . . .
C12 C 0.2722(2) 0.80748(12) 0.00785(11) 0.0390(4) Uani 1 1 d . . . . .
H12 H 0.161802 0.845753 0.015236 0.047 Uiso 1 1 calc R . . . .
C13 C 0.2516(2) 0.70124(13) 0.04298(10) 0.0379(4) Uani 1 1 d . . . . .
C14 C 0.3974(3) 0.63631(14) 0.05278(13) 0.0500(5) Uani 1 1 d . . . . .
H14 H 0.510414 0.660952 0.042758 0.060 Uiso 1 1 calc R . . . .
C15 C 0.3805(3) 0.53733(15) 0.07667(13) 0.0522(5) Uani 1 1 d . . . . .
H15 H 0.481812 0.496234 0.082716 0.063 Uiso 1 1 calc R . . . .
C16 C 0.2159(3) 0.49727(13) 0.09199(11) 0.0422(5) Uani 1 1 d . . . . .
C17 C 0.0716(2) 0.56397(13) 0.08716(10) 0.0387(4) Uani 1 1 d . . . . .
C18 C 0.0899(3) 0.66415(13) 0.06239(11) 0.0398(4) Uani 1 1 d . . . . .
H18 H -0.009798 0.706737 0.058958 0.048 Uiso 1 1 calc R . . . .

loop_
_atom_site_aniso_label
_atom_site_aniso_U_11
_atom_site_aniso_U_22
_atom_site_aniso_U_33
_atom_site_aniso_U_23
_atom_site_aniso_U_13
_atom_site_aniso_U_12
N1 0.0355(9) 0.0470(10) 0.0618(11) 0.0018(8) 0.0068(8) 0.0022(7)
N2 0.0438(10) 0.0488(10) 0.0512(10) 0.0009(8) 0.0051(8) -0.0062(8)
O1 0.0628(11) 0.0715(10) 0.0525(9) -0.0150(7) 0.0131(7) -0.0056(8)
O2 0.0761(12) 0.0758(11) 0.0713(11) -0.0208(9) -0.0158(9) -0.0030(9)
O3 0.0449(9) 0.0616(10) 0.1128(14) 0.0041(9) 0.0210(9) -0.0001(8)
O4 0.0632(10) 0.0470(9) 0.0891(12) 0.0110(8) 0.0158(8) -0.0156(7)
O5 0.0557(9) 0.0363(8) 0.0823(11) 0.0135(7) 0.0033(8) -0.0033(6)
O6 0.0411(9) 0.0600(9) 0.0597(9) 0.0024(7) 0.0023(7) -0.0043(7)
C1 0.0942(19) 0.0713(15) 0.0581(15) -0.0154(12) 0.0237(13) -0.0097(14)
C2 0.0577(14) 0.0358(11) 0.0496(12) 0.0060(9) -0.0035(10) -0.0015(9)
C3 0.0445(12) 0.0305(9) 0.0479(12) 0.0029(8) -0.0005(9) 0.0014(8)
C4 0.0432(12) 0.0299(9) 0.0578(13) 0.0072(8) -0.0029(9) 0.0013(8)
C5 0.0467(13) 0.0463(12) 0.0753(15) 0.0062(10) -0.0078(11) -0.0033(9)
C6 0.0433(12) 0.0304(9) 0.0532(12) 0.0042(8) 0.0071(9) 0.0018(8)
C7 0.0416(11) 0.0282(9) 0.0449(11) 0.0016(8) 0.0042(8) -0.0011(8)
C8 0.0451(12) 0.0353(10) 0.0501(12) 0.0018(8) 0.0040(9) -0.0051(8)
C9 0.0594(15) 0.0703(15) 0.0502(13) -0.0043(11) 0.0017(10) -0.0072(11)
C10 0.0763(17) 0.0554(13) 0.0528(13) -0.0091(11) 0.0157(11) -0.0042(11)
C11 0.0574(14) 0.0475(12) 0.0574(13) 0.0020(10) 0.0169(10) 0.0032(10)
C12 0.0380(10) 0.0317(9) 0.0475(11) 0.0004(8) 0.0043(8) 0.0022(8)
C13 0.0378(11) 0.0345(9) 0.0417(11) 0.0010(8) 0.0044(8) -0.0008(8)
C14 0.0388(12) 0.0397(11) 0.0721(15) 0.0104(9) 0.0097(10) -0.0024(9)
C15 0.0410(12) 0.0423(11) 0.0738(15) 0.0104(10) 0.0072(10) 0.0044(9)
C16 0.0464(12) 0.0353(10) 0.0448(11) 0.0044(8) 0.0012(8) -0.0014(8)
C17 0.0368(11) 0.0399(10) 0.0396(10) -0.0011(8) 0.0034(8) -0.0064(8)
C18 0.0401(11) 0.0357(10) 0.0437(11) -0.0004(8) 0.0039(8) 0.0021(8)

loop_
_atom_type_symbol
_atom_type_description
_atom_type_scat_dispersion_real
_atom_type_scat_dispersion_imag
_atom_type_scat_source
C C 0.0033 0.0016 'International Tables Vol C Tables 4.2.6.8 and 6.1.1.4'
H H 0.0000 0.0000 'International Tables Vol C Tables 4.2.6.8 and 6.1.1.4'
N N 0.0061 0.0033 'International Tables Vol C Tables 4.2.6.8 and 6.1.1.4'
O O 0.0106 0.0060 'International Tables Vol C Tables 4.2.6.8 and 6.1.1.4'

loop_
_geom_angle_atom_site_label_1
_geom_angle_atom_site_label_2
_geom_angle_atom_site_label_3
_geom_angle
_geom_angle_site_symmetry_1
_geom_angle_site_symmetry_3
C4 N1 H1 118.8 . .
C6 N1 H1 118.8 . .
C6 N1 C4 122.36(16) . .
O3 N2 O4 122.11(17) . .
O3 N2 C17 118.47(17) . .
O4 N2 C17 119.42(17) . .
C2 O1 C1 117.60(18) . .
C16 O5 H5 109.5 . .
O1 C1 H1A 109.5 . .
O1 C1 H1B 109.5 . .
O1 C1 H1C 109.5 . .
H1A C1 H1B 109.5 . .
H1A C1 H1C 109.5 . .
H1B C1 H1C 109.5 . .
O1 C2 C3 110.89(17) . .
O2 C2 O1 121.4(2) . .
O2 C2 C3 127.7(2) . .
C2 C3 C12 117.78(17) . .
C4 C3 C2 121.74(18) . .
C4 C3 C12 120.47(18) . .
N1 C4 C5 113.50(18) . .
C3 C4 N1 119.30(18) . .
C3 C4 C5 127.2(2) . .
C4 C5 H5A 109.5 . .
C4 C5 H5B 109.5 . .
C4 C5 H5C 109.5 . .
H5A C5 H5B 109.5 . .
H5A C5 H5C 109.5 . .
H5B C5 H5C 109.5 . .
N1 C6 C11 116.86(17) . .
C7 C6 N1 119.66(18) . .
C7 C6 C11 123.42(18) . .
C6 C7 C8 120.20(18) . .
C6 C7 C12 120.60(17) . .
C8 C7 C12 119.19(16) . .
O6 C8 C7 121.50(18) . .
O6 C8 C9 120.24(18) . .
C7 C8 C9 118.25(18) . .
C8 C9 H9A 109.1 . .
C8 C9 H9B 109.1 . .
C8 C9 C10 112.35(18) . .
H9A C9 H9B 107.9 . .
C10 C9 H9A 109.1 . .
C10 C9 H9B 109.1 . .
C9 C10 H10A 109.5 . .
C9 C10 H10B 109.5 . .
C9 C10 C11 110.58(18) . .
H10A C10 H10B 108.1 . .
C11 C10 H10A 109.5 . .
C11 C10 H10B 109.5 . .
C6 C11 C10 111.11(18) . .
C6 C11 H11A 109.4 . .
C6 C11 H11B 109.4 . .
C10 C11 H11A 109.4 . .
C10 C11 H11B 109.4 . .
H11A C11 H11B 108.0 . .
C3 C12 H12 108.1 . .
C3 C12 C13 111.81(14) . .
C7 C12 C3 110.43(15) . .
C7 C12 H12 108.1 . .
C7 C12 C13 110.10(14) . .
C13 C12 H12 108.1 . .
C14 C13 C12 120.61(16) . .
C18 C13 C12 122.09(16) . .
C18 C13 C14 117.23(17) . .
C13 C14 H14 119.0 . .
C15 C14 C13 122.10(19) . .
C15 C14 H14 119.0 . .
C14 C15 H15 119.5 . .
C14 C15 C16 121.10(19) . .
C16 C15 H15 119.5 . .
O5 C16 C15 116.84(17) . .
O5 C16 C17 126.34(17) . .
C15 C16 C17 116.82(17) . .
C16 C17 N2 120.27(16) . .
C18 C17 N2 118.22(17) . .
C18 C17 C16 121.50(17) . .
C13 C18 C17 121.02(17) . .
C13 C18 H18 119.5 . .
C17 C18 H18 119.5 . .

loop_
_geom_bond_atom_site_label_1
_geom_bond_atom_site_label_2
_geom_bond_distance
_geom_bond_site_symmetry_2
N1 H1 0.8600 .
N1 C4 1.381(3) .
N1 C6 1.361(2) .
N2 O3 1.215(2) .
N2 O4 1.229(2) .
N2 C17 1.433(2) .
O1 C1 1.428(3) .
O1 C2 1.338(3) .
O2 C2 1.199(2) .
O5 H5 0.8200 .
O5 C16 1.339(2) .
O6 C8 1.230(2) .
C1 H1A 0.9600 .
C1 H1B 0.9600 .
C1 H1C 0.9600 .
C2 C3 1.459(3) .
C3 C4 1.347(3) .
C3 C12 1.513(3) .
C4 C5 1.491(3) .
C5 H5A 0.9600 .
C5 H5B 0.9600 .
C5 H5C 0.9600 .
C6 C7 1.355(3) .
C6 C11 1.483(3) .
C7 C8 1.435(3) .
C7 C12 1.493(3) .
C8 C9 1.500(3) .
C9 H9A 0.9700 .
C9 H9B 0.9700 .
C9 C10 1.503(3) .
C10 H10A 0.9700 .
C10 H10B 0.9700 .
C10 C11 1.505(3) .
C11 H11A 0.9700 .
C11 H11B 0.9700 .
C12 H12 0.9800 .
C12 C13 1.522(2) .
C13 C14 1.384(3) .
C13 C18 1.361(3) .
C14 H14 0.9300 .
C14 C15 1.364(3) .
C15 H15 0.9300 .
C15 C16 1.377(3) .
C16 C17 1.387(3) .
C17 C18 1.385(2) .
C18 H18 0.9300 .

loop_
_geom_torsion_atom_site_label_1
_geom_torsion_atom_site_label_2
_geom_torsion_atom_site_label_3
_geom_torsion_atom_site_label_4
_geom_torsion
_geom_torsion_site_symmetry_1
_geom_torsion_site_symmetry_2
_geom_torsion_site_symmetry_3
_geom_torsion_site_symmetry_4
N1 C6 C7 C8 170.66(15) . . . .
N1 C6 C7 C12 -8.3(3) . . . .
N1 C6 C11 C10 161.49(17) . . . .
N2 C17 C18 C13 178.04(16) . . . .
O1 C2 C3 C4 165.25(17) . . . .
O1 C2 C3 C12 -15.4(2) . . . .
O2 C2 C3 C4 -13.4(3) . . . .
O2 C2 C3 C12 165.88(19) . . . .
O3 N2 C17 C16 169.14(19) . . . .
O3 N2 C17 C18 -9.9(3) . . . .
O4 N2 C17 C16 -10.6(3) . . . .
O4 N2 C17 C18 170.35(17) . . . .
O5 C16 C17 N2 5.5(3) . . . .
O5 C16 C17 C18 -175.43(17) . . . .
O6 C8 C9 C10 -153.70(19) . . . .
C1 O1 C2 O2 0.7(3) . . . .
C1 O1 C2 C3 -178.10(18) . . . .
C2 C3 C4 N1 -173.58(16) . . . .
C2 C3 C4 C5 4.8(3) . . . .
C2 C3 C12 C7 154.95(16) . . . .
C2 C3 C12 C13 -82.1(2) . . . .
C3 C12 C13 C14 -50.3(2) . . . .
C3 C12 C13 C18 132.89(18) . . . .
C4 N1 C6 C7 -14.0(3) . . . .
C4 N1 C6 C11 163.09(17) . . . .
C4 C3 C12 C7 -25.7(2) . . . .
C4 C3 C12 C13 97.2(2) . . . .
C6 N1 C4 C3 14.5(3) . . . .
C6 N1 C4 C5 -164.10(16) . . . .
C6 C7 C8 O6 -175.74(17) . . . .
C6 C7 C8 C9 3.2(3) . . . .
C6 C7 C12 C3 26.3(2) . . . .
C6 C7 C12 C13 -97.65(19) . . . .
C7 C6 C11 C10 -21.6(3) . . . .
C7 C8 C9 C10 27.3(3) . . . .
C7 C12 C13 C14 72.8(2) . . . .
C7 C12 C13 C18 -104.0(2) . . . .
C8 C7 C12 C3 -152.64(15) . . . .
C8 C7 C12 C13 83.41(19) . . . .
C8 C9 C10 C11 -54.1(2) . . . .
C9 C10 C11 C6 50.7(2) . . . .
C11 C6 C7 C8 -6.2(3) . . . .
C11 C6 C7 C12 174.87(16) . . . .
C12 C3 C4 N1 7.1(3) . . . .
C12 C3 C4 C5 -174.53(17) . . . .
C12 C7 C8 O6 3.2(3) . . . .
C12 C7 C8 C9 -177.81(17) . . . .
C12 C13 C14 C15 -173.42(19) . . . .
C12 C13 C18 C17 173.82(16) . . . .
C13 C14 C15 C16 0.2(3) . . . .
C14 C13 C18 C17 -3.1(3) . . . .
C14 C15 C16 O5 175.85(19) . . . .
C14 C15 C16 C17 -4.2(3) . . . .
C15 C16 C17 N2 -174.38(17) . . . .
C15 C16 C17 C18 4.7(3) . . . .
C16 C17 C18 C13 -1.0(3) . . . .
C18 C13 C14 C15 3.5(3) . . . .
